data_4101485
loop_
_publ_author_name
'Sui-Seng, Christine'
'Enright, Gary D'
'Zargarian, Davit'

_publ_section_title
;
 New palladium(II)-(eta(3/5)- or eta1-indenyl) and
 dipalladium(I)-(mu,eta3-indenyl) complexes.
;
_journal_issue 19
_journal_name_full 'Journal of the American Chemical Society'
_journal_page_first 6508
_journal_page_last 6519
_journal_paper_doi 10.1021/ja060747a
_journal_volume 128
_journal_year 2006
_chemical_compound_source 'Synthesized by the authors. See text'
_chemical_formula_sum 'C54 H79 Cl P2 Pd2'
_chemical_formula_weight 1038.36
_chemical_name_systematic
; 
 ? 
;
_space_group_IT_number 14
_symmetry_cell_setting monoclinic
_symmetry_space_group_name_Hall '-P 2yn'
_symmetry_space_group_name_H-M 'P 1 21/n 1'
_atom_sites_solution_hydrogens geom
_atom_sites_solution_primary direct
_atom_sites_solution_secondary difmap
_audit_creation_method SHELXL-97
_cell_angle_alpha 90.00
_cell_angle_beta 109.518(7)
_cell_angle_gamma 90.00
_cell_formula_units_Z 4
_cell_length_a 17.481(3)
_cell_length_b 16.598(3)
_cell_length_c 17.740(3)
_cell_measurement_reflns_used 6376
_cell_measurement_temperature 100(2)
_cell_measurement_theta_max 53.24
_cell_measurement_theta_min 3.07
_cell_volume 4851.6(13)
_computing_cell_refinement 'SMART (Bruker, 1999)'
_computing_data_collection 'SMART (Bruker, 1999)'
_computing_data_reduction 'SAINT (Bruker, 1999)'
_computing_molecular_graphics 'SHELXTL (Bruker, 1997)'
_computing_publication_material 'UdMX (local program)'
_computing_structure_refinement 'SHELXL97 (Sheldrick, 1997)'
_computing_structure_solution 'SHELXS97 (Sheldrick, 1997)'
_diffrn_ambient_temperature 100(2)
_diffrn_detector_area_resol_mean 5.5
_diffrn_measured_fraction_theta_full 0.984
_diffrn_measured_fraction_theta_max 0.984
_diffrn_measurement_device_type 'Bruker Smart 2000'
_diffrn_measurement_method \w
_diffrn_radiation_monochromator graphite
_diffrn_radiation_source 'X-ray Sealed Tube'
_diffrn_radiation_type CuK\a
_diffrn_radiation_wavelength 1.54178
_diffrn_reflns_av_R_equivalents 0.090
_diffrn_reflns_av_sigmaI/netI 0.0891
_diffrn_reflns_limit_h_max 18
_diffrn_reflns_limit_h_min -18
_diffrn_reflns_limit_k_max 17
_diffrn_reflns_limit_k_min -17
_diffrn_reflns_limit_l_max 18
_diffrn_reflns_limit_l_min -18
_diffrn_reflns_number 59157
_diffrn_reflns_theta_full 53.43
_diffrn_reflns_theta_max 53.43
_diffrn_reflns_theta_min 3.07
_diffrn_standards_decay_% 0.07
_diffrn_standards_number 289
_exptl_absorpt_coefficient_mu 7.363
_exptl_absorpt_correction_T_max 0.2900
_exptl_absorpt_correction_T_min 0.0800
_exptl_absorpt_correction_type multi-scan
_exptl_absorpt_process_details 'Sadabs (Sheldrick,1996)'
_exptl_crystal_colour orange
_exptl_crystal_density_diffrn 1.422
_exptl_crystal_density_method 'not measured'
_exptl_crystal_description block
_exptl_crystal_F_000 2168
_exptl_crystal_size_max 0.34
_exptl_crystal_size_mid 0.17
_exptl_crystal_size_min 0.12
_refine_diff_density_max 1.398
_refine_diff_density_min -0.893
_refine_diff_density_rms 0.129
_refine_ls_extinction_method none
_refine_ls_goodness_of_fit_ref 0.976
_refine_ls_hydrogen_treatment constr
_refine_ls_matrix_type full
_refine_ls_number_parameters 532
_refine_ls_number_reflns 5653
_refine_ls_number_restraints 0
_refine_ls_restrained_S_all 0.976
_refine_ls_R_factor_all 0.0900
_refine_ls_R_factor_gt 0.0549
_refine_ls_shift/su_max 0.001
_refine_ls_shift/su_mean 0.000
_refine_ls_structure_factor_coef Fsqd
_refine_ls_weighting_details 'calc w=1/[\s^2^(Fo^2^)+(0.0779P)^2^+0.0000P] where P=(Fo^2^+2Fc^2^)/3'
_refine_ls_weighting_scheme calc
_refine_ls_wR_factor_gt 0.1253
_refine_ls_wR_factor_ref 0.1386
_reflns_number_gt 3789
_reflns_number_total 5653
_reflns_threshold_expression I>2\s(I)
_cod_data_source_file ja060747asi20060207_072838.cif
_cod_data_source_block suse29
_cod_depositor_comments
;
The following automatic conversions were performed:
'_symmetry_cell_setting' value 'Monoclinic' changed to 'monoclinic'
according to '/home/saulius/struct/CIF-dictionaries/cif_core.dic'
dictionary named 'cif_core.dic' version 2.4.1 from
2010-06-29.

'_geom_bond_publ_flag' value 'Y' changed to 'y' according to
'/home/saulius/struct/CIF-dictionaries/cif_core.dic' dictionary named
'cif_core.dic' version 2.4.1 from 2010-06-29 (72
times).

'_geom_angle_publ_flag' value 'Y' changed to 'y' according to
'/home/saulius/struct/CIF-dictionaries/cif_core.dic' dictionary named
'cif_core.dic' version 2.4.1 from 2010-06-29 (118
times).

'_geom_torsion_publ_flag' value 'Y' changed to 'y' according to
'/home/saulius/struct/CIF-dictionaries/cif_core.dic' dictionary named
'cif_core.dic' version 2.4.1 from 2010-06-29 (177 times).

Automatic conversion script
Id: cif_fix_enum 1527 2010-12-29 10:47:43Z saulius 
;
_cod_original_sg_symbol_H-M P21/n
_cod_database_code 4101485

loop_
_symmetry_equiv_pos_as_xyz
'x, y, z'
'-x+1/2, y+1/2, -z+1/2'
'-x, -y, -z'
'x-1/2, -y-1/2, z-1/2'

loop_
_atom_site_label
_atom_site_type_symbol
_atom_site_fract_x
_atom_site_fract_y
_atom_site_fract_z
_atom_site_U_iso_or_equiv
_atom_site_adp_type
_atom_site_occupancy
_atom_site_symmetry_multiplicity
_atom_site_calc_flag
_atom_site_refinement_flags
Pd1 Pd 0.67371(3) 0.31820(3) 0.05892(3) 0.0297(2) Uani 1 1 d .
Pd2 Pd 0.57254(3) 0.30154(3) 0.13678(3) 0.0295(2) Uani 1 1 d .
Cl Cl 0.69070(11) 0.21621(10) 0.16151(11) 0.0327(5) Uani 1 1 d .
P1 P 0.76195(12) 0.30418(12) -0.01110(12) 0.0310(6) Uani 1 1 d .
P2 P 0.48973(12) 0.27058(12) 0.20831(12) 0.0312(6) Uani 1 1 d .
C1 C 0.6018(5) 0.4172(4) 0.0028(5) 0.033(2) Uani 1 1 d .
H1 H 0.6507 0.4251 -0.0086 0.039 Uiso 1 1 calc R
C2 C 0.5902(5) 0.4280(4) 0.0775(5) 0.035(2) Uani 1 1 d .
H2 H 0.6305 0.4488 0.1238 0.042 Uiso 1 1 calc R
C3 C 0.5118(4) 0.4041(4) 0.0754(5) 0.030(2) Uani 1 1 d .
H3 H 0.4917 0.4015 0.1189 0.036 Uiso 1 1 calc R
C3A C 0.4675(5) 0.3838(4) -0.0103(5) 0.037(2) Uani 1 1 d .
C4 C 0.3853(5) 0.3694(5) -0.0530(6) 0.046(2) Uani 1 1 d .
H4 H 0.3482 0.3648 -0.0244 0.055 Uiso 1 1 calc R
C5 C 0.3568(5) 0.3619(4) -0.1351(6) 0.039(2) Uani 1 1 d .
H5 H 0.3007 0.3528 -0.1627 0.047 Uiso 1 1 calc R
C6 C 0.4104(5) 0.3676(5) -0.1767(5) 0.041(2) Uani 1 1 d .
H6 H 0.3910 0.3620 -0.2332 0.049 Uiso 1 1 calc R
C7 C 0.4941(5) 0.3818(5) -0.1364(5) 0.042(2) Uani 1 1 d .
H7 H 0.5306 0.3847 -0.1658 0.050 Uiso 1 1 calc R
C7A C 0.5226(5) 0.3914(4) -0.0539(5) 0.040(2) Uani 1 1 d .
C11 C 0.7467(5) 0.3835(4) -0.0884(5) 0.042(2) Uani 1 1 d .
H11 H 0.6864 0.3898 -0.1114 0.051 Uiso 1 1 calc R
C12 C 0.7769(5) 0.4656(5) -0.0493(5) 0.045(2) Uani 1 1 d .
H12A H 0.7602 0.4728 -0.0016 0.054 Uiso 1 1 calc R
H12B H 0.8369 0.4675 -0.0318 0.054 Uiso 1 1 calc R
C13 C 0.7411(6) 0.5333(5) -0.1095(5) 0.065(3) Uani 1 1 d .
H13A H 0.6813 0.5337 -0.1233 0.078 Uiso 1 1 calc R
H13B H 0.7621 0.5858 -0.0845 0.078 Uiso 1 1 calc R
C14 C 0.7617(6) 0.5235(5) -0.1842(6) 0.074(3) Uani 1 1 d .
H14A H 0.8209 0.5304 -0.1713 0.089 Uiso 1 1 calc R
H14B H 0.7341 0.5662 -0.2226 0.089 Uiso 1 1 calc R
C15 C 0.7365(6) 0.4410(5) -0.2232(5) 0.072(3) Uani 1 1 d .
H15A H 0.7561 0.4350 -0.2692 0.086 Uiso 1 1 calc R
H15B H 0.6766 0.4367 -0.2433 0.086 Uiso 1 1 calc R
C16 C 0.7733(6) 0.3726(5) -0.1607(5) 0.061(3) Uani 1 1 d .
H16A H 0.7550 0.3194 -0.1854 0.073 Uiso 1 1 calc R
H16B H 0.8333 0.3742 -0.1439 0.073 Uiso 1 1 calc R
C21 C 0.7500(5) 0.2078(4) -0.0652(4) 0.031(2) Uani 1 1 d .
H21 H 0.7872 0.2073 -0.0975 0.038 Uiso 1 1 calc R
C22 C 0.7706(5) 0.1367(4) -0.0079(5) 0.043(2) Uani 1 1 d .
H22A H 0.7376 0.1401 0.0278 0.052 Uiso 1 1 calc R
H22B H 0.8284 0.1403 0.0259 0.052 Uiso 1 1 calc R
C23 C 0.7555(5) 0.0557(5) -0.0504(5) 0.049(3) Uani 1 1 d .
H23A H 0.7942 0.0489 -0.0800 0.059 Uiso 1 1 calc R
H23B H 0.7660 0.0122 -0.0101 0.059 Uiso 1 1 calc R
C24 C 0.6706(5) 0.0475(5) -0.1078(5) 0.052(3) Uani 1 1 d .
H24A H 0.6321 0.0452 -0.0777 0.062 Uiso 1 1 calc R
H24B H 0.6656 -0.0033 -0.1383 0.062 Uiso 1 1 calc R
C25 C 0.6496(5) 0.1182(5) -0.1651(5) 0.062(3) Uani 1 1 d .
H25A H 0.5922 0.1137 -0.1999 0.074 Uiso 1 1 calc R
H25B H 0.6837 0.1160 -0.1998 0.074 Uiso 1 1 calc R
C26 C 0.6624(5) 0.1994(5) -0.1219(5) 0.043(2) Uani 1 1 d .
H26A H 0.6247 0.2041 -0.0911 0.051 Uiso 1 1 calc R
H26B H 0.6501 0.2435 -0.1618 0.051 Uiso 1 1 calc R
C31 C 0.8704(5) 0.3108(5) 0.0532(5) 0.040(2) Uani 1 1 d .
H31 H 0.8814 0.3699 0.0613 0.048 Uiso 1 1 calc R
C32 C 0.8865(4) 0.2779(5) 0.1352(5) 0.041(2) Uani 1 1 d .
H32A H 0.8757 0.2193 0.1316 0.050 Uiso 1 1 calc R
H32B H 0.8489 0.3034 0.1593 0.050 Uiso 1 1 calc R
C33 C 0.9734(5) 0.2926(5) 0.1893(5) 0.045(2) Uani 1 1 d .
H33A H 0.9822 0.3511 0.1992 0.054 Uiso 1 1 calc R
H33B H 0.9824 0.2658 0.2414 0.054 Uiso 1 1 calc R
C34 C 1.0340(5) 0.2606(6) 0.1524(5) 0.056(3) Uani 1 1 d .
H34A H 1.0897 0.2747 0.1870 0.067 Uiso 1 1 calc R
H34B H 1.0300 0.2012 0.1487 0.067 Uiso 1 1 calc R
C35 C 1.0183(5) 0.2956(6) 0.0697(6) 0.065(3) Uani 1 1 d .
H35A H 1.0570 0.2716 0.0461 0.079 Uiso 1 1 calc R
H35B H 1.0283 0.3544 0.0745 0.079 Uiso 1 1 calc R
C36 C 0.9322(5) 0.2805(5) 0.0141(5) 0.052(3) Uani 1 1 d .
H36A H 0.9241 0.2221 0.0028 0.063 Uiso 1 1 calc R
H36B H 0.9232 0.3089 -0.0372 0.063 Uiso 1 1 calc R
C41 C 0.5192(5) 0.1803(4) 0.2732(5) 0.036(2) Uani 1 1 d .
H41 H 0.4798 0.1737 0.3026 0.043 Uiso 1 1 calc R
C42 C 0.6050(4) 0.1896(4) 0.3352(5) 0.039(2) Uani 1 1 d .
H42A H 0.6442 0.2012 0.3071 0.046 Uiso 1 1 calc R
H42B H 0.6056 0.2357 0.3707 0.046 Uiso 1 1 calc R
C43 C 0.6312(5) 0.1133(5) 0.3854(5) 0.048(2) Uani 1 1 d .
H43A H 0.5951 0.1045 0.4174 0.058 Uiso 1 1 calc R
H43B H 0.6872 0.1203 0.4230 0.058 Uiso 1 1 calc R
C44 C 0.6280(5) 0.0393(5) 0.3326(5) 0.051(3) Uani 1 1 d .
H44A H 0.6676 0.0458 0.3041 0.061 Uiso 1 1 calc R
H44B H 0.6429 -0.0095 0.3664 0.061 Uiso 1 1 calc R
C45 C 0.5439(5) 0.0291(5) 0.2724(5) 0.043(2) Uani 1 1 d .
H45A H 0.5054 0.0165 0.3010 0.052 Uiso 1 1 calc R
H45B H 0.5439 -0.0169 0.2369 0.052 Uiso 1 1 calc R
C46 C 0.5150(4) 0.1046(4) 0.2217(4) 0.034(2) Uani 1 1 d .
H46A H 0.4583 0.0965 0.1861 0.041 Uiso 1 1 calc R
H46B H 0.5490 0.1130 0.1876 0.041 Uiso 1 1 calc R
C61 C 0.3822(4) 0.2558(5) 0.1455(5) 0.035(2) Uani 1 1 d .
H61 H 0.3621 0.3113 0.1275 0.042 Uiso 1 1 calc R
C62 C 0.3243(5) 0.2246(5) 0.1876(5) 0.045(2) Uani 1 1 d .
H62A H 0.3286 0.2593 0.2342 0.054 Uiso 1 1 calc R
H62B H 0.3405 0.1693 0.2076 0.054 Uiso 1 1 calc R
C63 C 0.2359(4) 0.2236(5) 0.1311(5) 0.045(2) Uani 1 1 d .
H63A H 0.2013 0.1990 0.1591 0.054 Uiso 1 1 calc R
H63B H 0.2173 0.2798 0.1174 0.054 Uiso 1 1 calc R
C64 C 0.2256(5) 0.1781(5) 0.0561(5) 0.050(3) Uani 1 1 d .
H64A H 0.1685 0.1827 0.0204 0.060 Uiso 1 1 calc R
H64B H 0.2370 0.1204 0.0691 0.060 Uiso 1 1 calc R
C65 C 0.2812(5) 0.2087(5) 0.0125(5) 0.049(2) Uani 1 1 d .
H65A H 0.2649 0.2639 -0.0074 0.058 Uiso 1 1 calc R
H65B H 0.2759 0.1737 -0.0342 0.058 Uiso 1 1 calc R
C66 C 0.3694(4) 0.2091(5) 0.0677(5) 0.041(2) Uani 1 1 d .
H66A H 0.4035 0.2335 0.0391 0.049 Uiso 1 1 calc R
H66B H 0.3877 0.1528 0.0810 0.049 Uiso 1 1 calc R
C51 C 0.4859(5) 0.3564(5) 0.2756(5) 0.048(2) Uani 1 1 d .
H51 H 0.4423 0.3928 0.2418 0.058 Uiso 1 1 calc R
C56 C 0.5622(5) 0.4060(5) 0.2982(5) 0.058(3) Uani 1 1 d .
H56A H 0.5768 0.4177 0.2500 0.069 Uiso 1 1 calc R
H56B H 0.6074 0.3756 0.3363 0.069 Uiso 1 1 calc R
C52 C 0.4631(5) 0.3392(5) 0.3473(5) 0.056(3) Uani 1 1 d .
H52A H 0.5067 0.3076 0.3862 0.067 Uiso 1 1 calc R
H52B H 0.4127 0.3068 0.3318 0.067 Uiso 1 1 calc R
C54 C 0.5247(6) 0.4734(6) 0.4076(6) 0.070(3) Uani 1 1 d .
H54A H 0.5132 0.5255 0.4290 0.084 Uiso 1 1 calc R
H54B H 0.5699 0.4471 0.4498 0.084 Uiso 1 1 calc R
C55 C 0.5487(6) 0.4881(5) 0.3381(6) 0.072(3) Uani 1 1 d .
H55A H 0.5995 0.5198 0.3542 0.086 Uiso 1 1 calc R
H55B H 0.5061 0.5200 0.2985 0.086 Uiso 1 1 calc R
C53 C 0.4497(5) 0.4201(6) 0.3869(6) 0.068(3) Uani 1 1 d .
H53A H 0.4027 0.4492 0.3497 0.081 Uiso 1 1 calc R
H53B H 0.4371 0.4080 0.4362 0.081 Uiso 1 1 calc R
C81 C 0.4835(4) 0.0341(4) 0.9788(4) 0.029(2) Uani 1 1 d .
C82 C 0.5210(5) 0.1135(5) 0.9869(5) 0.037(2) Uani 1 1 d .
H82 H 0.5716 0.1276 1.0257 0.045 Uiso 1 1 calc R
C83 C 0.4731(5) 0.1643(5) 0.9311(5) 0.038(2) Uani 1 1 d .
H83 H 0.4858 0.2188 0.9241 0.046 Uiso 1 1 calc R
C87A C 0.4039(5) 0.0429(5) 0.9136(4) 0.030(2) Uani 1 1 d .
C84 C 0.3339(5) 0.1496(5) 0.8215(5) 0.037(2) Uani 1 1 d .
H84 H 0.3327 0.2029 0.8015 0.045 Uiso 1 1 calc R
C85 C 0.2697(5) 0.0980(5) 0.7882(5) 0.042(2) Uani 1 1 d .
H85 H 0.2243 0.1160 0.7449 0.051 Uiso 1 1 calc R
C86 C 0.2703(5) 0.0201(5) 0.8169(5) 0.042(2) Uani 1 1 d .
H86 H 0.2255 -0.0149 0.7942 0.050 Uiso 1 1 calc R
C87 C 0.3388(5) -0.0062(5) 0.8805(5) 0.041(2) Uani 1 1 d .
H87 H 0.3395 -0.0593 0.9007 0.049 Uiso 1 1 calc R
C83A C 0.3998(5) 0.1233(4) 0.8838(4) 0.029(2) Uani 1 1 d .

loop_
_atom_site_aniso_label
_atom_site_aniso_U_11
_atom_site_aniso_U_22
_atom_site_aniso_U_33
_atom_site_aniso_U_23
_atom_site_aniso_U_13
_atom_site_aniso_U_12
Pd1 0.0231(4) 0.0238(4) 0.0393(4) 0.0000(3) 0.0065(3) 0.0018(3)
Pd2 0.0222(4) 0.0247(4) 0.0388(4) 0.0008(3) 0.0065(3) 0.0018(3)
Cl 0.0252(11) 0.0243(11) 0.0441(13) 0.0050(10) 0.0056(10) 0.0018(9)
P1 0.0269(13) 0.0271(13) 0.0371(13) 0.0013(11) 0.0080(11) -0.0005(10)
P2 0.0258(13) 0.0271(13) 0.0403(13) 0.0000(11) 0.0107(11) 0.0020(10)
C1 0.020(5) 0.027(5) 0.049(6) -0.003(4) 0.009(5) 0.008(4)
C2 0.031(5) 0.034(5) 0.031(5) 0.008(4) 0.000(4) 0.011(4)
C3 0.025(5) 0.025(5) 0.042(6) 0.009(4) 0.013(4) -0.007(4)
C3A 0.043(6) 0.016(5) 0.053(6) 0.013(5) 0.016(6) 0.007(4)
C4 0.032(6) 0.032(6) 0.073(8) 0.001(5) 0.016(5) 0.005(4)
C5 0.036(6) 0.026(5) 0.046(6) -0.002(5) 0.001(5) -0.001(4)
C6 0.046(7) 0.032(5) 0.035(5) -0.002(4) 0.000(5) 0.004(5)
C7 0.049(7) 0.032(6) 0.046(6) 0.004(5) 0.017(5) 0.011(5)
C7A 0.047(6) 0.016(5) 0.054(7) 0.005(5) 0.014(6) 0.003(4)
C11 0.047(6) 0.026(5) 0.047(6) 0.004(5) 0.006(5) -0.003(4)
C12 0.045(6) 0.033(6) 0.056(6) 0.015(5) 0.014(5) 0.005(5)
C13 0.081(8) 0.046(7) 0.066(7) 0.009(6) 0.019(6) -0.001(6)
C14 0.113(10) 0.040(7) 0.077(8) 0.016(6) 0.041(7) -0.002(6)
C15 0.115(9) 0.055(7) 0.048(6) 0.019(6) 0.032(6) 0.018(6)
C16 0.084(8) 0.054(7) 0.049(6) 0.004(6) 0.028(6) 0.000(6)
C21 0.032(5) 0.029(5) 0.038(5) 0.003(4) 0.017(4) 0.002(4)
C22 0.037(6) 0.029(6) 0.058(6) -0.009(5) 0.008(5) -0.006(4)
C23 0.042(6) 0.036(6) 0.065(7) -0.007(5) 0.009(5) -0.001(5)
C24 0.036(6) 0.035(6) 0.074(7) -0.019(6) 0.007(5) 0.000(5)
C25 0.043(6) 0.061(7) 0.067(7) -0.023(6) -0.002(5) 0.014(5)
C26 0.034(6) 0.039(6) 0.049(6) -0.009(5) 0.007(5) 0.008(4)
C31 0.033(5) 0.038(6) 0.045(6) -0.005(5) 0.009(5) 0.009(4)
C32 0.031(6) 0.044(6) 0.043(6) -0.005(5) 0.006(5) 0.000(4)
C33 0.027(5) 0.048(6) 0.050(6) -0.015(5) 0.001(5) -0.001(4)
C34 0.032(6) 0.070(7) 0.055(7) -0.003(6) 0.001(5) 0.011(5)
C35 0.029(6) 0.105(9) 0.063(7) -0.019(6) 0.016(5) 0.005(5)
C36 0.026(6) 0.071(7) 0.054(6) -0.006(5) 0.005(5) 0.005(5)
C41 0.025(5) 0.042(6) 0.040(5) 0.000(5) 0.008(4) -0.005(4)
C42 0.029(5) 0.033(5) 0.045(5) -0.006(5) 0.001(4) 0.001(4)
C43 0.036(6) 0.052(7) 0.044(6) 0.004(5) -0.003(5) 0.002(5)
C44 0.063(7) 0.027(6) 0.051(6) 0.015(5) 0.004(5) 0.008(5)
C45 0.041(6) 0.028(5) 0.050(6) -0.002(5) 0.003(5) 0.002(4)
C46 0.025(5) 0.032(5) 0.042(5) 0.007(5) 0.006(4) -0.003(4)
C61 0.024(5) 0.022(5) 0.060(6) 0.001(5) 0.014(5) 0.002(4)
C62 0.035(6) 0.030(5) 0.067(6) -0.011(5) 0.014(5) 0.000(4)
C63 0.024(5) 0.037(6) 0.069(7) 0.001(5) 0.009(5) 0.004(4)
C64 0.037(6) 0.049(6) 0.051(6) 0.000(5) -0.004(5) 0.005(5)
C65 0.033(6) 0.049(6) 0.052(6) -0.005(5) -0.002(5) 0.001(5)
C66 0.026(5) 0.046(6) 0.048(6) 0.001(5) 0.008(5) 0.000(4)
C51 0.049(6) 0.045(6) 0.054(6) -0.001(5) 0.022(5) -0.012(5)
C56 0.046(6) 0.068(7) 0.066(7) -0.033(6) 0.029(5) -0.024(5)
C52 0.041(6) 0.057(7) 0.056(6) -0.001(6) -0.001(5) -0.011(5)
C54 0.070(8) 0.080(8) 0.062(7) -0.033(6) 0.024(6) -0.028(6)
C55 0.083(8) 0.059(7) 0.076(8) -0.022(6) 0.031(7) -0.030(6)
C53 0.058(7) 0.083(8) 0.067(7) -0.031(6) 0.027(6) -0.007(6)
C81 0.023(5) 0.021(5) 0.042(6) -0.004(4) 0.009(5) -0.003(4)
C82 0.022(5) 0.034(6) 0.047(6) -0.002(5) -0.001(4) -0.005(4)
C83 0.029(5) 0.025(5) 0.055(6) 0.002(5) 0.006(5) 0.006(4)
C87A 0.026(5) 0.027(5) 0.032(5) -0.001(4) 0.001(4) -0.001(4)
C84 0.030(5) 0.025(5) 0.051(6) 0.001(5) 0.007(5) -0.002(4)
C85 0.042(6) 0.039(6) 0.037(5) 0.001(5) 0.001(5) 0.004(5)
C86 0.031(6) 0.037(6) 0.047(6) 0.000(5) -0.002(5) -0.005(4)
C87 0.033(5) 0.029(5) 0.049(6) 0.004(5) -0.004(5) -0.006(5)
C83A 0.025(5) 0.022(5) 0.036(5) -0.002(4) 0.003(5) 0.005(4)

loop_
_atom_type_symbol
_atom_type_description
_atom_type_scat_dispersion_real
_atom_type_scat_dispersion_imag
_atom_type_scat_source
C C 0.0181 0.0091 'International Tables Vol C Tables 4.2.6.8 and 6.1.1.4'
H H 0.0000 0.0000 'International Tables Vol C Tables 4.2.6.8 and 6.1.1.4'
P P 0.2955 0.4335 'International Tables Vol C Tables 4.2.6.8 and 6.1.1.4'
Cl Cl 0.3639 0.7018 'International Tables Vol C Tables 4.2.6.8 and 6.1.1.4'
Pd Pd 0.1215 3.9337 'International Tables Vol C Tables 4.2.6.8 and 6.1.1.4'

loop_
_geom_angle_atom_site_label_1
_geom_angle_atom_site_label_2
_geom_angle_atom_site_label_3
_geom_angle_site_symmetry_1
_geom_angle
_geom_angle_publ_flag
C1 PD1 P1 . 103.1(2) y
C1 PD1 C2 . 35.6(2) y
P1 PD1 C2 . 133.99(19) y
C1 PD1 CL . 143.3(2) y
P1 PD1 CL . 113.52(7) y
C2 PD1 CL . 110.47(18) y
C1 PD1 PD2 . 86.0(2) y
P1 PD1 PD2 . 168.05(6) y
C2 PD1 PD2 . 57.29(18) y
CL PD1 PD2 . 57.45(5) y
C3 PD2 P2 . 99.5(2) y
C3 PD2 C2 . 35.7(2) y
P2 PD2 C2 . 129.51(19) y
C3 PD2 CL . 144.9(2) y
P2 PD2 CL . 115.42(7) y
C2 PD2 CL . 111.23(19) y
C3 PD2 PD1 . 87.4(2) y
P2 PD2 PD1 . 172.72(6) y
C2 PD2 PD1 . 57.77(18) y
CL PD2 PD1 . 57.80(5) y
PD2 CL PD1 . 64.74(5) y
C21 P1 C11 . 105.6(4) y
C21 P1 C31 . 106.6(3) y
C11 P1 C31 . 106.0(4) y
C21 P1 PD1 . 113.0(2) y
C11 P1 PD1 . 111.8(3) y
C31 P1 PD1 . 113.2(3) y
C61 P2 C41 . 106.3(3) y
C61 P2 C51 . 103.8(4) y
C41 P2 C51 . 106.3(4) y
C61 P2 PD2 . 113.6(3) y
C41 P2 PD2 . 115.5(3) y
C51 P2 PD2 . 110.3(3) y
C2 C1 C7A . 106.2(7) y
C2 C1 PD1 . 84.5(5) y
C7A C1 PD1 . 111.8(5) y
C2 C1 H1 . 126.9 ?
C7A C1 H1 . 126.9 ?
PD1 C1 H1 . 76.7 ?
C3 C2 C1 . 112.3(7) y
C3 C2 PD2 . 60.3(4) y
C1 C2 PD2 . 112.2(5) y
C3 C2 PD1 . 114.1(5) y
C1 C2 PD1 . 59.9(4) y
PD2 C2 PD1 . 64.94(18) y
C3 C2 H2 . 123.9 ?
C1 C2 H2 . 123.9 ?
PD2 C2 H2 . 96.1 ?
PD1 C2 H2 . 94.9 ?
C2 C3 C3A . 105.0(7) y
C2 C3 PD2 . 84.0(4) y
C3A C3 PD2 . 110.1(5) y
C2 C3 H3 . 127.5 ?
C3A C3 H3 . 127.5 ?
PD2 C3 H3 . 78.6 ?
C4 C3A C7A . 118.5(8) y
C4 C3A C3 . 132.5(8) y
C7A C3A C3 . 108.4(7) y
C5 C4 C3A . 121.9(8) y
C5 C4 H4 . 119 ?
C3A C4 H4 . 119 ?
C6 C5 C4 . 119.3(8) y
C6 C5 H5 . 120.3 ?
C4 C5 H5 . 120.3 ?
C5 C6 C7 . 121.0(8) y
C5 C6 H6 . 119.5 ?
C7 C6 H6 . 119.5 ?
C7A C7 C6 . 119.8(8) y
C7A C7 H7 . 120.1 ?
C6 C7 H7 . 120.1 ?
C7 C7A C3A . 119.4(8) y
C7 C7A C1 . 132.5(8) y
C3A C7A C1 . 107.8(8) y
C16 C11 C12 . 109.3(7) y
C16 C11 P1 . 122.1(6) y
C12 C11 P1 . 110.6(5) y
C16 C11 H11 . 104.3 ?
C12 C11 H11 . 104.3 ?
P1 C11 H11 . 104.3 ?
C13 C12 C11 . 109.6(7) y
C13 C12 H12A . 109.7 ?
C11 C12 H12A . 109.7 ?
C13 C12 H12B . 109.7 ?
C11 C12 H12B . 109.7 ?
H12A C12 H12B . 108.2 ?
C14 C13 C12 . 112.0(8) y
C14 C13 H13A . 109.2 ?
C12 C13 H13A . 109.2 ?
C14 C13 H13B . 109.2 ?
C12 C13 H13B . 109.2 ?
H13A C13 H13B . 107.9 ?
C13 C14 C15 . 112.4(8) y
C13 C14 H14A . 109.1 ?
C15 C14 H14A . 109.1 ?
C13 C14 H14B . 109.1 ?
C15 C14 H14B . 109.1 ?
H14A C14 H14B . 107.9 ?
C14 C15 C16 . 109.9(8) y
C14 C15 H15A . 109.7 ?
C16 C15 H15A . 109.7 ?
C14 C15 H15B . 109.7 ?
C16 C15 H15B . 109.7 ?
H15A C15 H15B . 108.2 ?
C11 C16 C15 . 110.1(7) y
C11 C16 H16A . 109.6 ?
C15 C16 H16A . 109.6 ?
C11 C16 H16B . 109.6 ?
C15 C16 H16B . 109.6 ?
H16A C16 H16B . 108.2 ?
C22 C21 C26 . 109.3(6) y
C22 C21 P1 . 111.4(5) y
C26 C21 P1 . 109.6(5) y
C22 C21 H21 . 108.8 ?
C26 C21 H21 . 108.8 ?
P1 C21 H21 . 108.8 ?
C21 C22 C23 . 113.0(7) y
C21 C22 H22A . 109 ?
C23 C22 H22A . 109 ?
C21 C22 H22B . 109 ?
C23 C22 H22B . 109 ?
H22A C22 H22B . 107.8 ?
C24 C23 C22 . 112.6(7) y
C24 C23 H23A . 109.1 ?
C22 C23 H23A . 109.1 ?
C24 C23 H23B . 109.1 ?
C22 C23 H23B . 109.1 ?
H23A C23 H23B . 107.8 ?
C23 C24 C25 . 110.4(7) y
C23 C24 H24A . 109.6 ?
C25 C24 H24A . 109.6 ?
C23 C24 H24B . 109.6 ?
C25 C24 H24B . 109.6 ?
H24A C24 H24B . 108.1 ?
C24 C25 C26 . 112.6(7) y
C24 C25 H25A . 109.1 ?
C26 C25 H25A . 109.1 ?
C24 C25 H25B . 109.1 ?
C26 C25 H25B . 109.1 ?
H25A C25 H25B . 107.8 ?
C25 C26 C21 . 110.9(6) y
C25 C26 H26A . 109.5 ?
C21 C26 H26A . 109.5 ?
C25 C26 H26B . 109.5 ?
C21 C26 H26B . 109.5 ?
H26A C26 H26B . 108.1 ?
C32 C31 C36 . 112.6(6) y
C32 C31 P1 . 113.4(6) y
C36 C31 P1 . 115.2(5) y
C32 C31 H31 . 104.7 ?
C36 C31 H31 . 104.7 ?
P1 C31 H31 . 104.7 ?
C31 C32 C33 . 112.4(7) y
C31 C32 H32A . 109.1 ?
C33 C32 H32A . 109.1 ?
C31 C32 H32B . 109.1 ?
C33 C32 H32B . 109.1 ?
H32A C32 H32B . 107.9 ?
C34 C33 C32 . 111.5(7) y
C34 C33 H33A . 109.3 ?
C32 C33 H33A . 109.3 ?
C34 C33 H33B . 109.3 ?
C32 C33 H33B . 109.3 ?
H33A C33 H33B . 108 ?
C35 C34 C33 . 111.0(7) y
C35 C34 H34A . 109.4 ?
C33 C34 H34A . 109.4 ?
C35 C34 H34B . 109.4 ?
C33 C34 H34B . 109.4 ?
H34A C34 H34B . 108 ?
C34 C35 C36 . 112.6(8) y
C34 C35 H35A . 109.1 ?
C36 C35 H35A . 109.1 ?
C34 C35 H35B . 109.1 ?
C36 C35 H35B . 109.1 ?
H35A C35 H35B . 107.8 ?
C35 C36 C31 . 110.1(7) y
C35 C36 H36A . 109.6 ?
C31 C36 H36A . 109.6 ?
C35 C36 H36B . 109.6 ?
C31 C36 H36B . 109.6 ?
H36A C36 H36B . 108.2 ?
C46 C41 C42 . 110.3(6) y
C46 C41 P2 . 110.1(5) y
C42 C41 P2 . 111.3(5) y
C46 C41 H41 . 108.4 ?
C42 C41 H41 . 108.4 ?
P2 C41 H41 . 108.4 ?
C43 C42 C41 . 111.3(6) y
C43 C42 H42A . 109.4 ?
C41 C42 H42A . 109.4 ?
C43 C42 H42B . 109.4 ?
C41 C42 H42B . 109.4 ?
H42A C42 H42B . 108 ?
C42 C43 C44 . 111.3(6) y
C42 C43 H43A . 109.4 ?
C44 C43 H43A . 109.4 ?
C42 C43 H43B . 109.4 ?
C44 C43 H43B . 109.4 ?
H43A C43 H43B . 108 ?
C45 C44 C43 . 110.5(7) y
C45 C44 H44A . 109.6 ?
C43 C44 H44A . 109.6 ?
C45 C44 H44B . 109.6 ?
C43 C44 H44B . 109.6 ?
H44A C44 H44B . 108.1 ?
C44 C45 C46 . 112.1(6) y
C44 C45 H45A . 109.2 ?
C46 C45 H45A . 109.2 ?
C44 C45 H45B . 109.2 ?
C46 C45 H45B . 109.2 ?
H45A C45 H45B . 107.9 ?
C45 C46 C41 . 112.3(6) y
C45 C46 H46A . 109.1 ?
C41 C46 H46A . 109.1 ?
C45 C46 H46B . 109.1 ?
C41 C46 H46B . 109.1 ?
H46A C46 H46B . 107.9 ?
C66 C61 C62 . 110.2(6) y
C66 C61 P2 . 114.9(5) y
C62 C61 P2 . 117.0(6) y
C66 C61 H61 . 104.3 ?
C62 C61 H61 . 104.3 ?
P2 C61 H61 . 104.3 ?
C61 C62 C63 . 111.7(7) y
C61 C62 H62A . 109.3 ?
C63 C62 H62A . 109.3 ?
C61 C62 H62B . 109.3 ?
C63 C62 H62B . 109.3 ?
H62A C62 H62B . 107.9 ?
C64 C63 C62 . 112.5(7) y
C64 C63 H63A . 109.1 ?
C62 C63 H63A . 109.1 ?
C64 C63 H63B . 109.1 ?
C62 C63 H63B . 109.1 ?
H63A C63 H63B . 107.8 ?
C63 C64 C65 . 112.3(7) y
C63 C64 H64A . 109.2 ?
C65 C64 H64A . 109.2 ?
C63 C64 H64B . 109.2 ?
C65 C64 H64B . 109.2 ?
H64A C64 H64B . 107.9 ?
C64 C65 C66 . 110.9(7) y
C64 C65 H65A . 109.5 ?
C66 C65 H65A . 109.5 ?
C64 C65 H65B . 109.5 ?
C66 C65 H65B . 109.5 ?
H65A C65 H65B . 108.1 ?
C65 C66 C61 . 113.2(6) y
C65 C66 H66A . 108.9 ?
C61 C66 H66A . 108.9 ?
C65 C66 H66B . 108.9 ?
C61 C66 H66B . 108.9 ?
H66A C66 H66B . 107.8 ?
C52 C51 C56 . 110.2(7) y
C52 C51 P2 . 118.5(6) y
C56 C51 P2 . 111.7(6) y
C52 C51 H51 . 105.1 ?
C56 C51 H51 . 105.1 ?
P2 C51 H51 . 105.1 ?
C51 C56 C55 . 109.7(7) y
C51 C56 H56A . 109.7 ?
C55 C56 H56A . 109.7 ?
C51 C56 H56B . 109.7 ?
C55 C56 H56B . 109.7 ?
H56A C56 H56B . 108.2 ?
C51 C52 C53 . 110.1(7) y
C51 C52 H52A . 109.6 ?
C53 C52 H52A . 109.6 ?
C51 C52 H52B . 109.6 ?
C53 C52 H52B . 109.6 ?
H52A C52 H52B . 108.2 ?
C55 C54 C53 . 111.3(8) y
C55 C54 H54A . 109.4 ?
C53 C54 H54A . 109.4 ?
C55 C54 H54B . 109.4 ?
C53 C54 H54B . 109.4 ?
H54A C54 H54B . 108 ?
C54 C55 C56 . 111.4(8) y
C54 C55 H55A . 109.4 ?
C56 C55 H55A . 109.4 ?
C54 C55 H55B . 109.4 ?
C56 C55 H55B . 109.4 ?
H55A C55 H55B . 108 ?
C54 C53 C52 . 111.1(7) y
C54 C53 H53A . 109.4 ?
C52 C53 H53A . 109.4 ?
C54 C53 H53B . 109.4 ?
C52 C53 H53B . 109.4 ?
H53A C53 H53B . 108 ?
C81 C81 C82 3_657 126.7(9) y
C81 C81 C87A 3_657 128.1(9) y
C82 C81 C87A . 105.2(6) y
C83 C82 C81 . 110.0(7) y
C83 C82 H82 . 125 ?
C81 C82 H82 . 125 ?
C82 C83 C83A . 110.1(7) y
C82 C83 H83 . 125 ?
C83A C83 H83 . 125 ?
C87 C87A C83A . 117.9(7) y
C87 C87A C81 . 134.9(7) y
C83A C87A C81 . 107.2(6) y
C83A C84 C85 . 119.4(8) y
C83A C84 H84 . 120.3 ?
C85 C84 H84 . 120.3 ?
C84 C85 C86 . 121.1(8) y
C84 C85 H85 . 119.5 ?
C86 C85 H85 . 119.5 ?
C85 C86 C87 . 118.8(8) y
C85 C86 H86 . 120.6 ?
C87 C86 H86 . 120.6 ?
C87A C87 C86 . 121.5(8) y
C87A C87 H87 . 119.2 ?
C86 C87 H87 . 119.2 ?
C84 C83A C87A . 121.2(7) y
C84 C83A C83 . 131.3(8) y
C87A C83A C83 . 107.5(7) y

loop_
_geom_bond_atom_site_label_1
_geom_bond_atom_site_label_2
_geom_bond_site_symmetry_2
_geom_bond_distance
_geom_bond_publ_flag
Pd1 C1 . 2.107(7) y
Pd1 P1 . 2.293(2) y
Pd1 C2 . 2.425(7) y
Pd1 Cl . 2.4301(19) y
Pd1 Pd2 . 2.5971(8) y
Pd2 C3 . 2.106(7) y
Pd2 P2 . 2.280(2) y
Pd2 C2 . 2.412(7) y
Pd2 Cl . 2.4207(19) y
P1 C21 . 1.841(7) y
P1 C11 . 1.854(8) y
P1 C31 . 1.861(8) y
P2 C61 . 1.854(7) y
P2 C41 . 1.855(8) y
P2 C51 . 1.874(8) y
C1 C2 . 1.418(10) y
C1 C7a . 1.476(10) y
C1 H1 . 0.95 ?
C2 C3 . 1.415(10) y
C2 H2 . 0.95 ?
C3 C3a . 1.496(10) y
C3 H3 . 0.95 ?
C3a C4 . 1.403(10) y
C3a C7a . 1.429(11) y
C4 C5 . 1.379(11) y
C4 H4 . 0.95 ?
C5 C6 . 1.377(10) y
C5 H5 . 0.95 ?
C6 C7 . 1.417(10) y
C6 H6 . 0.95 ?
C7 C7a . 1.389(10) y
C7 H7 . 0.95 ?
C11 C16 . 1.515(10) y
C11 C12 . 1.54(1) y
C11 H11 . 1 ?
C12 C13 . 1.533(10) y
C12 H12a . 0.99 ?
C12 H12b . 0.99 ?
C13 C14 . 1.494(11) y
C13 H13a . 0.99 ?
C13 H13b . 0.99 ?
C14 C15 . 1.531(11) y
C14 H14a . 0.99 ?
C14 H14b . 0.99 ?
C15 C16 . 1.567(11) y
C15 H15a . 0.99 ?
C15 H15b . 0.99 ?
C16 H16a . 0.99 ?
C16 H16b . 0.99 ?
C21 C22 . 1.52(1) y
C21 C26 . 1.531(10) y
C21 H21 . 1 ?
C22 C23 . 1.522(10) y
C22 H22a . 0.99 ?
C22 H22b . 0.99 ?
C23 C24 . 1.499(10) y
C23 H23a . 0.99 ?
C23 H23b . 0.99 ?
C24 C25 . 1.516(11) y
C24 H24a . 0.99 ?
C24 H24b . 0.99 ?
C25 C26 . 1.529(10) y
C25 H25a . 0.99 ?
C25 H25b . 0.99 ?
C26 H26a . 0.99 ?
C26 H26b . 0.99 ?
C31 C32 . 1.491(10) y
C31 C36 . 1.549(10) y
C31 H31 . 1 ?
C32 C33 . 1.521(10) y
C32 H32a . 0.99 ?
C32 H32b . 0.99 ?
C33 C34 . 1.515(10) y
C33 H33a . 0.99 ?
C33 H33b . 0.99 ?
C34 C35 . 1.514(11) y
C34 H34a . 0.99 ?
C34 H34b . 0.99 ?
C35 C36 . 1.52(1) y
C35 H35a . 0.99 ?
C35 H35b . 0.99 ?
C36 H36a . 0.99 ?
C36 H36b . 0.99 ?
C41 C46 . 1.54(1) y
C41 C42 . 1.543(10) y
C41 H41 . 1 ?
C42 C43 . 1.529(10) y
C42 H42a . 0.99 ?
C42 H42b . 0.99 ?
C43 C44 . 1.534(10) y
C43 H43a . 0.99 ?
C43 H43b . 0.99 ?
C44 C45 . 1.51(1) y
C44 H44a . 0.99 ?
C44 H44b . 0.99 ?
C45 C46 . 1.526(9) y
C45 H45a . 0.99 ?
C45 H45b . 0.99 ?
C46 H46a . 0.99 ?
C46 H46b . 0.99 ?
C61 C66 . 1.532(10) y
C61 C62 . 1.534(10) y
C61 H61 . 1 ?
C62 C63 . 1.535(10) y
C62 H62a . 0.99 ?
C62 H62b . 0.99 ?
C63 C64 . 1.488(10) y
C63 H63a . 0.99 ?
C63 H63b . 0.99 ?
C64 C65 . 1.519(11) y
C64 H64a . 0.99 ?
C64 H64b . 0.99 ?
C65 C66 . 1.526(10) y
C65 H65a . 0.99 ?
C65 H65b . 0.99 ?
C66 H66a . 0.99 ?
C66 H66b . 0.99 ?
C51 C52 . 1.483(11) y
C51 C56 . 1.503(10) y
C51 H51 . 1 ?
C56 C55 . 1.589(11) y
C56 H56a . 0.99 ?
C56 H56b . 0.99 ?
C52 C53 . 1.570(11) y
C52 H52a . 0.99 ?
C52 H52b . 0.99 ?
C54 C55 . 1.450(11) y
C54 C53 . 1.522(11) y
C54 H54a . 0.99 ?
C54 H54b . 0.99 ?
C55 H55a . 0.99 ?
C55 H55b . 0.99 ?
C53 H53a . 0.99 ?
C53 H53b . 0.99 ?
C81 C81 3_657 1.377(14) y
C81 C82 . 1.457(10) y
C81 C87a . 1.490(9) y
C82 C83 . 1.355(10) y
C82 H82 . 0.95 ?
C83 C83a . 1.445(10) y
C83 H83 . 0.95 ?
C87a C87 . 1.362(10) y
C87a C83a . 1.429(10) y
C84 C83a . 1.374(10) y
C84 C85 . 1.379(10) y
C84 H84 . 0.95 ?
C85 C86 . 1.388(10) y
C85 H85 . 0.95 ?
C86 C87 . 1.412(10) y
C86 H86 . 0.95 ?
C87 H87 . 0.95 ?

loop_
_geom_torsion_atom_site_label_1
_geom_torsion_atom_site_label_2
_geom_torsion_atom_site_label_3
_geom_torsion_atom_site_label_4
_geom_torsion_site_symmetry_1
_geom_torsion
_geom_torsion_publ_flag
C1 PD1 PD2 C3 . -1.4(3) y
P1 PD1 PD2 C3 . -141.0(3) y
C2 PD1 PD2 C3 . 21.2(3) y
CL PD1 PD2 C3 . 175.7(2) y
C1 PD1 PD2 P2 . 160.6(5) y
P1 PD1 PD2 P2 . 20.9(6) y
C2 PD1 PD2 P2 . -176.8(5) y
CL PD1 PD2 P2 . -22.3(5) y
C1 PD1 PD2 C2 . -22.6(3) y
P1 PD1 PD2 C2 . -162.2(4) y
CL PD1 PD2 C2 . 154.5(2) y
C1 PD1 PD2 CL . -177.1(2) y
P1 PD1 PD2 CL . 43.2(3) y
C2 PD1 PD2 CL . -154.5(2) y
C3 PD2 CL PD1 . -7.4(4) y
P2 PD2 CL PD1 . 176.95(6) y
C2 PD2 CL PD1 . -23.0(2) y
C1 PD1 CL PD2 . 4.8(4) y
P1 PD1 CL PD2 . -171.11(6) y
C2 PD1 CL PD2 . 22.7(2) y
C1 PD1 P1 C21 . -116.3(3) y
C2 PD1 P1 C21 . -136.9(4) y
CL PD1 P1 C21 . 61.2(3) y
PD2 PD1 P1 C21 . 22.2(4) y
C1 PD1 P1 C11 . 2.7(4) y
C2 PD1 P1 C11 . -18.0(4) y
CL PD1 P1 C11 . -179.9(3) y
PD2 PD1 P1 C11 . 141.1(3) y
C1 PD1 P1 C31 . 122.4(3) y
C2 PD1 P1 C31 . 101.7(4) y
CL PD1 P1 C31 . -60.2(3) y
PD2 PD1 P1 C31 . -99.2(4) y
C3 PD2 P2 C61 . 56.1(3) y
C2 PD2 P2 C61 . 77.8(4) y
CL PD2 P2 C61 . -126.5(3) y
PD1 PD2 P2 C61 . -105.7(5) y
C3 PD2 P2 C41 . 179.4(3) y
C2 PD2 P2 C41 . -158.9(4) y
CL PD2 P2 C41 . -3.2(3) y
PD1 PD2 P2 C41 . 17.6(6) y
C3 PD2 P2 C51 . -60.0(4) y
C2 PD2 P2 C51 . -38.3(4) y
CL PD2 P2 C51 . 117.4(3) y
PD1 PD2 P2 C51 . 138.2(5) y
P1 PD1 C1 C2 . -154.2(4) y
CL PD1 C1 C2 . 29.7(7) y
PD2 PD1 C1 C2 . 33.7(5) y
P1 PD1 C1 C7A . 100.5(6) y
C2 PD1 C1 C7A . -105.3(8) y
CL PD1 C1 C7A . -75.7(7) y
PD2 PD1 C1 C7A . -71.6(6) y
C7A C1 C2 C3 . 5.4(8) y
PD1 C1 C2 C3 . -105.8(6) y
C7A C1 C2 PD2 . 71.1(6) y
PD1 C1 C2 PD2 . -40.1(4) y
C7A C1 C2 PD1 . 111.1(6) y
P2 PD2 C2 C3 . -38.8(6) y
CL PD2 C2 C3 . 164.7(4) y
PD1 PD2 C2 C3 . 141.7(5) y
C3 PD2 C2 C1 . -103.8(8) y
P2 PD2 C2 C1 . -142.6(5) y
CL PD2 C2 C1 . 60.9(6) y
PD1 PD2 C2 C1 . 37.9(5) y
C3 PD2 C2 PD1 . -141.7(5) y
P2 PD2 C2 PD1 . 179.48(8) y
CL PD2 C2 PD1 . 23.0(2) y
C1 PD1 C2 C3 . 102.8(8) y
P1 PD1 C2 C3 . 138.9(5) y
CL PD1 C2 C3 . -58.8(6) y
PD2 PD1 C2 C3 . -36.1(5) y
P1 PD1 C2 C1 . 36.1(6) y
CL PD1 C2 C1 . -161.6(4) y
PD2 PD1 C2 C1 . -138.8(5) y
C1 PD1 C2 PD2 . 138.8(5) y
P1 PD1 C2 PD2 . 174.97(10) y
CL PD1 C2 PD2 . -22.8(2) y
C1 C2 C3 C3A . -5.7(8) y
PD2 C2 C3 C3A . -109.3(5) y
PD1 C2 C3 C3A . -71.4(6) y
C1 C2 C3 PD2 . 103.6(6) y
PD1 C2 C3 PD2 . 37.9(4) y
P2 PD2 C3 C2 . 150.7(4) y
CL PD2 C3 C2 . -25.4(7) y
PD1 PD2 C3 C2 . -31.6(4) y
P2 PD2 C3 C3A . -105.5(5) y
C2 PD2 C3 C3A . 103.8(7) y
CL PD2 C3 C3A . 78.4(6) y
PD1 PD2 C3 C3A . 72.2(5) y
C2 C3 C3A C4 . -167.8(8) y
PD2 C3 C3A C4 . 103.1(9) y
C2 C3 C3A C7A . 3.8(8) y
PD2 C3 C3A C7A . -85.3(6) y
C7A C3A C4 C5 . 0.5(11) y
C3 C3A C4 C5 . 171.4(7) y
C3A C4 C5 C6 . 0.9(12) y
C4 C5 C6 C7 . -0.6(12) y
C5 C6 C7 C7A . -1.1(11) y
C6 C7 C7A C3A . 2.3(11) y
C6 C7 C7A C1 . -170.4(8) y
C4 C3A C7A C7 . -2.0(11) y
C3 C3A C7A C7 . -175.0(6) y
C4 C3A C7A C1 . 172.3(7) y
C3 C3A C7A C1 . -0.7(8) y
C2 C1 C7A C7 . 170.6(8) y
PD1 C1 C7A C7 . -98.8(9) y
C2 C1 C7A C3A . -2.7(8) y
PD1 C1 C7A C3A . 87.8(6) y
C21 P1 C11 C16 . -34.2(8) y
C31 P1 C11 C16 . 78.7(7) y
PD1 P1 C11 C16 . -157.5(6) y
C21 P1 C11 C12 . -165.1(6) y
C31 P1 C11 C12 . -52.2(6) y
PD1 P1 C11 C12 . 71.7(6) y
C16 C11 C12 C13 . 60.0(9) y
P1 C11 C12 C13 . -162.7(6) y
P1 C11 C16 C15 . 168.2(6) y
C11 P1 C21 C22 . 173.4(5) y
C31 P1 C21 C22 . 60.9(6) y
PD1 P1 C21 C22 . -64.1(6) y
C11 P1 C21 C26 . -65.5(6) y
C31 P1 C21 C26 . -178.0(5) y
PD1 P1 C21 C26 . 57.0(6) y
P1 C21 C22 C23 . 175.8(6) y
P1 C21 C26 C25 . -177.5(6) y
C21 P1 C31 C32 . -91.9(6) y
C11 P1 C31 C32 . 156.0(6) y
PD1 P1 C31 C32 . 33.0(6) y
C21 P1 C31 C36 . 40.1(7) y
C11 P1 C31 C36 . -72.1(7) y
PD1 P1 C31 C36 . 165.0(5) y
P1 C31 C32 C33 . -173.6(5) y
P1 C31 C36 C35 . 175.2(6) y
C61 P2 C41 C46 . 63.7(6) y
C51 P2 C41 C46 . 173.9(5) y
PD2 P2 C41 C46 . -63.3(5) y
C61 P2 C41 C42 . -173.7(5) y
C51 P2 C41 C42 . -63.5(6) y
PD2 P2 C41 C42 . 59.2(6) y
C46 C41 C42 C43 . -54.3(9) y
P2 C41 C42 C43 . -176.7(5) y
P2 C41 C46 C45 . 176.4(5) y
C41 P2 C61 C66 . -87.3(6) y
C51 P2 C61 C66 . 160.8(6) y
PD2 P2 C61 C66 . 40.9(6) y
C41 P2 C61 C62 . 44.4(7) y
C51 P2 C61 C62 . -67.5(6) y
PD2 P2 C61 C62 . 172.6(5) y
P2 C61 C62 C63 . 173.9(5) y
P2 C61 C66 C65 . -171.8(6) y
C61 P2 C51 C52 . 81.0(7) y
C41 P2 C51 C52 . -30.9(8) y
PD2 P2 C51 C52 . -156.9(6) y
C61 P2 C51 C56 . -149.4(6) y
C41 P2 C51 C56 . 98.7(7) y
PD2 P2 C51 C56 . -27.3(7) y
P2 C51 C56 C55 . 167.3(6) y
P2 C51 C52 C53 . -170.7(6) y
C81 C81 C82 C83 3_657 175.5(1) y
C87A C81 C82 C83 . -3.0(8) y
C81 C82 C83 C83A . 1.7(9) y
C81 C81 C87A C87 3_657 6.2(17) y
C82 C81 C87A C87 . -175.4(9) y
C81 C81 C87A C83A 3_657 -175.3(1) y
C82 C81 C87A C83A . 3.1(8) y
C83A C84 C85 C86 . 0.3(12) y
C84 C85 C86 C87 . -0.9(12) y
C83A C87A C87 C86 . 2.2(12) y
C81 C87A C87 C86 . -179.4(8) y
C85 C86 C87 C87A . -0.4(12) y
C85 C84 C83A C87A . 1.5(12) y
C85 C84 C83A C83 . -177.7(8) y
C87 C87A C83A C84 . -2.8(11) y
C81 C87A C83A C84 . 178.4(7) y
C87 C87A C83A C83 . 176.6(7) y
C81 C87A C83A C83 . -2.2(8) y
C82 C83 C83A C84 . 179.7(8) y
C82 C83 C83A C87A . 0.4(9) y
